data_2226700
loop_
_publ_author_name
'Khanfar, Monther A.'
'Warad, Ismail'
'AlDamen, Murad A.'

_publ_section_title
;
 <i>trans</i>-Dichlorido(2,2-dimethylpropane-1,3-diamine)bis(triphenylphosphane)ruthenium(II)
;
_journal_coeditor_code TK2679
_journal_issue 7
_journal_name_full 'Acta Crystallographica Section E'
_journal_page_first m731
_journal_page_last m732
_journal_paper_doi 10.1107/S1600536810019276
_journal_volume 66
_journal_year 2010
_chemical_formula_iupac '[Ru Cl2 (C5 H14 N2) (C18 H15 P)2]'
_chemical_formula_sum 'C41 H44 Cl2 N2 P2 Ru'
_chemical_formula_weight 798.69
_chemical_name_systematic
;
<i>trans</i>-Dichlorido(2,2-dimethylpropane-1,3-
diamine)bis(triphenylphosphane)ruthenium(II)
;
_space_group_IT_number 14
_symmetry_cell_setting monoclinic
_symmetry_space_group_name_Hall '-P 2ybc'
_symmetry_space_group_name_H-M 'P 1 21/c 1'
_atom_sites_solution_hydrogens geom
_atom_sites_solution_primary direct
_atom_sites_solution_secondary difmap
_audit_creation_method SHELXL-97
_cell_angle_alpha 90.00
_cell_angle_beta 102.181(15)
_cell_angle_gamma 90.00
_cell_formula_units_Z 4
_cell_length_a 17.393(2)
_cell_length_b 10.3493(16)
_cell_length_c 21.315(2)
_cell_measurement_reflns_used 25
_cell_measurement_temperature 293(2)
_cell_measurement_theta_max 12.25
_cell_measurement_theta_min 7.77
_cell_volume 3750.4(8)
_computing_cell_refinement 'CAD-4 EXPRESS (Enraf--Nonius, 1994)'
_computing_data_collection 'CAD-4 EXPRESS (Enraf--Nonius, 1994)'
_computing_data_reduction 'HELENA (Spek, 1996)'
_computing_molecular_graphics 'PLATON (Spek, 2009)'
_computing_publication_material 'XCIF in SHELXTL (Sheldrick, 2008)'
_computing_structure_refinement 'SHELXL97 (Sheldrick, 2008)'
_computing_structure_solution 'SHELXS97 (Sheldrick, 2008)'
_diffrn_ambient_temperature 293(2)
_diffrn_measured_fraction_theta_full 0.995
_diffrn_measured_fraction_theta_max 0.995
_diffrn_measurement_device_type 'Enraf--Nonius CAD-4'
_diffrn_measurement_method \w
_diffrn_radiation_monochromator graphite
_diffrn_radiation_source 'fine-focus sealed tube'
_diffrn_radiation_type MoKa
_diffrn_radiation_wavelength 0.70930
_diffrn_reflns_av_R_equivalents 0.0247
_diffrn_reflns_av_sigmaI/netI 0.0497
_diffrn_reflns_limit_h_max 21
_diffrn_reflns_limit_h_min -21
_diffrn_reflns_limit_k_max 12
_diffrn_reflns_limit_k_min 0
_diffrn_reflns_limit_l_max 26
_diffrn_reflns_limit_l_min -1
_diffrn_reflns_number 7922
_diffrn_reflns_theta_full 25.92
_diffrn_reflns_theta_max 25.92
_diffrn_reflns_theta_min 3.09
_diffrn_standards_decay_% 2
_diffrn_standards_interval_count 400
_diffrn_standards_interval_time 3600
_diffrn_standards_number 3
_exptl_absorpt_coefficient_mu 0.678
_exptl_absorpt_correction_T_max 0.9669
_exptl_absorpt_correction_T_min 0.6866
_exptl_absorpt_correction_type psi-scan
_exptl_absorpt_process_details '(North <i>et al.</i>,  1968)'
_exptl_crystal_colour brown
_exptl_crystal_density_diffrn 1.411
_exptl_crystal_density_method 'not measured'
_exptl_crystal_description Plate
_exptl_crystal_F_000 1648
_exptl_crystal_size_max 0.60
_exptl_crystal_size_mid 0.60
_exptl_crystal_size_min 0.05
_refine_diff_density_max 0.392
_refine_diff_density_min -0.514
_refine_ls_extinction_method none
_refine_ls_goodness_of_fit_ref 1.031
_refine_ls_hydrogen_treatment refxyz
_refine_ls_matrix_type full
_refine_ls_number_parameters 436
_refine_ls_number_reflns 7319
_refine_ls_number_restraints 0
_refine_ls_restrained_S_all 1.031
_refine_ls_R_factor_all 0.0675
_refine_ls_R_factor_gt 0.0344
_refine_ls_shift/su_max 0.001
_refine_ls_shift/su_mean 0.000
_refine_ls_structure_factor_coef Fsqd
_refine_ls_weighting_details 'calc w=1/[\s^2^(Fo^2^)+(0.0270P)^2^+1.9538P] where P=(Fo^2^+2Fc^2^)/3'
_refine_ls_weighting_scheme calc
_refine_ls_wR_factor_gt 0.0697
_refine_ls_wR_factor_ref 0.0778
_reflns_number_gt 5387
_reflns_number_total 7319
_reflns_threshold_expression I>2sigma(I)
_cod_data_source_file tk2679.cif
_cod_data_source_block I
_cod_original_cell_volume 3750.4(9)
_cod_original_sg_symbol_H-M 'P 21/c'
_cod_database_code 2226700
_cod_database_fobs_code 2226700

loop_
_symmetry_equiv_pos_as_xyz
'x, y, z'
'-x, y+1/2, -z+1/2'
'-x, -y, -z'
'x, -y-1/2, z-1/2'

loop_
_atom_site_type_symbol
_atom_site_label
_atom_site_fract_x
_atom_site_fract_y
_atom_site_fract_z
_atom_site_U_iso_or_equiv
_atom_site_adp_type
_atom_site_calc_flag
_atom_site_refinement_flags
_atom_site_occupancy
_atom_site_disorder_assembly
_atom_site_disorder_group
Ru Ru1 0.293247(13) 0.49329(2) 0.344643(10) 0.02586(7) Uani d . 1 . .
Cl Cl1 0.39278(5) 0.65793(8) 0.37293(4) 0.0421(2) Uani d . 1 . .
Cl Cl2 0.22021(5) 0.29446(7) 0.32284(4) 0.0424(2) Uani d . 1 . .
P P1 0.19157(4) 0.59121(7) 0.38125(4) 0.02806(17) Uani d . 1 . .
C C111 0.09258(16) 0.5977(3) 0.32882(14) 0.0316(7) Uani d . 1 . .
C C112 0.07724(19) 0.6794(3) 0.27611(15) 0.0386(7) Uani d . 1 . .
H H11A 0.1169 0.7326 0.2675 0.046 Uiso calc R 1 . .
C C113 0.0032(2) 0.6825(3) 0.23610(17) 0.0494(9) Uani d . 1 . .
H H11B -0.0067 0.7391 0.2014 0.059 Uiso calc R 1 . .
C C114 -0.0553(2) 0.6028(4) 0.24725(18) 0.0520(10) Uani d . 1 . .
H H11C -0.1048 0.6050 0.2202 0.062 Uiso calc R 1 . .
C C115 -0.04061(19) 0.5199(4) 0.29828(18) 0.0508(9) Uani d . 1 . .
H H11D -0.0801 0.4647 0.3054 0.061 Uiso calc R 1 . .
C C116 0.03250(18) 0.5174(3) 0.33944(16) 0.0417(8) Uani d . 1 . .
H H11E 0.0415 0.4616 0.3744 0.050 Uiso calc R 1 . .
C C121 0.20843(17) 0.7563(3) 0.41445(14) 0.0315(7) Uani d . 1 . .
C C122 0.2748(2) 0.7740(3) 0.46276(16) 0.0452(8) Uani d . 1 . .
H H12A 0.3091 0.7052 0.4751 0.054 Uiso calc R 1 . .
C C123 0.2907(2) 0.8923(4) 0.49275(19) 0.0559(10) Uani d . 1 . .
H H12B 0.3345 0.9016 0.5261 0.067 Uiso calc R 1 . .
C C124 0.2429(2) 0.9950(4) 0.47395(19) 0.0562(10) Uani d . 1 . .
H H12C 0.2542 1.0745 0.4942 0.067 Uiso calc R 1 . .
C C125 0.1782(2) 0.9815(3) 0.42524(19) 0.0547(10) Uani d . 1 . .
H H12D 0.1461 1.0523 0.4116 0.066 Uiso calc R 1 . .
C C126 0.1605(2) 0.8617(3) 0.39623(16) 0.0430(8) Uani d . 1 . .
H H12E 0.1156 0.8526 0.3640 0.052 Uiso calc R 1 . .
C C131 0.16632(17) 0.5131(3) 0.45301(14) 0.0350(7) Uani d . 1 . .
C C132 0.1386(2) 0.5845(4) 0.49815(18) 0.0578(10) Uani d . 1 . .
H H13A 0.1363 0.6740 0.4942 0.069 Uiso calc R 1 . .
C C133 0.1142(3) 0.5270(4) 0.5490(2) 0.0828(16) Uani d . 1 . .
H H13B 0.0953 0.5775 0.5785 0.099 Uiso calc R 1 . .
C C134 0.1179(3) 0.3955(4) 0.5561(2) 0.0754(14) Uani d . 1 . .
H H13C 0.1028 0.3568 0.5909 0.090 Uiso calc R 1 . .
C C135 0.1439(2) 0.3217(4) 0.5118(2) 0.0647(11) Uani d . 1 . .
H H13D 0.1453 0.2322 0.5159 0.078 Uiso calc R 1 . .
C C136 0.1682(2) 0.3799(3) 0.46079(17) 0.0485(9) Uani d . 1 . .
H H13E 0.1861 0.3286 0.4311 0.058 Uiso calc R 1 . .
P P2 0.26561(4) 0.57378(7) 0.23985(4) 0.02910(17) Uani d . 1 . .
C C211 0.17237(18) 0.5472(3) 0.18165(14) 0.0337(7) Uani d . 1 . .
C C212 0.1466(2) 0.6279(4) 0.12963(17) 0.0577(10) Uani d . 1 . .
H H21A 0.1754 0.7014 0.1246 0.069 Uiso calc R 1 . .
C C213 0.0781(3) 0.6003(5) 0.08490(18) 0.0713(13) Uani d . 1 . .
H H21B 0.0607 0.6563 0.0507 0.086 Uiso calc R 1 . .
C C214 0.0359(2) 0.4905(4) 0.09095(17) 0.0631(11) Uani d . 1 . .
H H21C -0.0092 0.4708 0.0603 0.076 Uiso calc R 1 . .
C C215 0.0604(2) 0.4106(4) 0.14206(17) 0.0536(10) Uani d . 1 . .
H H21D 0.0321 0.3360 0.1463 0.064 Uiso calc R 1 . .
C C216 0.1271(2) 0.4399(3) 0.18753(16) 0.0449(8) Uani d . 1 . .
H H21E 0.1419 0.3862 0.2230 0.054 Uiso calc R 1 . .
C C221 0.28413(18) 0.7468(3) 0.22798(15) 0.0344(7) Uani d . 1 . .
C C222 0.26872(18) 0.8358(3) 0.27232(16) 0.0405(8) Uani d . 1 . .
H H22A 0.2537 0.8066 0.3092 0.049 Uiso calc R 1 . .
C C223 0.2753(2) 0.9669(3) 0.2627(2) 0.0540(10) Uani d . 1 . .
H H22B 0.2638 1.0251 0.2927 0.065 Uiso calc R 1 . .
C C224 0.2986(3) 1.0114(4) 0.2091(2) 0.0687(12) Uani d . 1 . .
H H22C 0.3029 1.0997 0.2025 0.082 Uiso calc R 1 . .
C C225 0.3156(3) 0.9248(4) 0.1651(2) 0.0714(13) Uani d . 1 . .
H H22D 0.3320 0.9549 0.1290 0.086 Uiso calc R 1 . .
C C226 0.3088(2) 0.7939(3) 0.17389(18) 0.0527(9) Uani d . 1 . .
H H22E 0.3206 0.7364 0.1437 0.063 Uiso calc R 1 . .
C C231 0.33381(18) 0.4979(3) 0.19493(14) 0.0372(7) Uani d . 1 . .
C C232 0.4127(2) 0.5332(4) 0.20829(18) 0.0529(10) Uani d . 1 . .
H H23A 0.4294 0.6053 0.2336 0.063 Uiso calc R 1 . .
C C233 0.4668(2) 0.4602(5) 0.1836(2) 0.0725(14) Uani d . 1 . .
H H23B 0.5197 0.4830 0.1930 0.087 Uiso calc R 1 . .
C C234 0.4424(3) 0.3548(5) 0.1456(2) 0.0802(15) Uani d . 1 . .
H H23C 0.4788 0.3063 0.1293 0.096 Uiso calc R 1 . .
C C235 0.3650(3) 0.3213(4) 0.1316(2) 0.0735(13) Uani d . 1 . .
H H23D 0.3486 0.2506 0.1052 0.088 Uiso calc R 1 . .
C C236 0.3109(2) 0.3911(3) 0.15613(16) 0.0495(9) Uani d . 1 . .
H H23E 0.2583 0.3665 0.1466 0.059 Uiso calc R 1 . .
N N1 0.38992(15) 0.3781(3) 0.32350(12) 0.0411(7) Uani d . 1 . .
H H1N1 0.3780 0.3623 0.2810 0.049 Uiso calc R 1 . .
H H2N1 0.4325 0.4298 0.3306 0.049 Uiso calc R 1 . .
N N2 0.34248(15) 0.4290(3) 0.44251(12) 0.0383(6) Uani d . 1 . .
H H1N2 0.3807 0.4856 0.4590 0.046 Uiso calc R 1 . .
H H2N2 0.3043 0.4393 0.4647 0.046 Uiso calc R 1 . .
C C1 0.4154(2) 0.2550(3) 0.35469(16) 0.0489(9) Uani d . 1 . .
H H1B 0.4582 0.2214 0.3369 0.059 Uiso calc R 1 . .
H H1C 0.3722 0.1941 0.3445 0.059 Uiso calc R 1 . .
C C2 0.3752(2) 0.3010(4) 0.45837(17) 0.0549(10) Uani d . 1 . .
H H2B 0.3332 0.2382 0.4463 0.066 Uiso calc R 1 . .
H H2C 0.3934 0.2959 0.5046 0.066 Uiso calc R 1 . .
C C3 0.4423(2) 0.2623(3) 0.42720(15) 0.0434(8) Uani d . 1 . .
C C4 0.5121(2) 0.3503(4) 0.44572(19) 0.0664(12) Uani d . 1 . .
H H4A 0.4975 0.4364 0.4311 0.100 Uiso calc R 1 . .
H H4B 0.5539 0.3203 0.4263 0.100 Uiso calc R 1 . .
H H4C 0.5296 0.3505 0.4916 0.100 Uiso calc R 1 . .
C C5 0.4653(3) 0.1253(4) 0.4505(2) 0.0764(14) Uani d . 1 . .
H H5A 0.4828 0.1255 0.4963 0.115 Uiso calc R 1 . .
H H5B 0.5070 0.0950 0.4311 0.115 Uiso calc R 1 . .
H H5C 0.4206 0.0693 0.4386 0.115 Uiso calc R 1 . .

loop_
_atom_site_aniso_label
_atom_site_aniso_U_11
_atom_site_aniso_U_22
_atom_site_aniso_U_33
_atom_site_aniso_U_12
_atom_site_aniso_U_13
_atom_site_aniso_U_23
Ru1 0.02516(11) 0.02601(12) 0.02646(11) 0.00136(11) 0.00557(8) 0.00011(11)
Cl1 0.0348(4) 0.0439(5) 0.0458(5) -0.0102(4) 0.0044(3) 0.0005(4)
Cl2 0.0489(5) 0.0297(4) 0.0447(5) -0.0058(4) 0.0014(4) -0.0002(3)
P1 0.0275(4) 0.0273(4) 0.0300(4) 0.0013(3) 0.0073(3) -0.0002(3)
C111 0.0276(15) 0.0320(16) 0.0358(16) 0.0038(13) 0.0082(13) -0.0051(13)
C112 0.0390(18) 0.0373(18) 0.0391(18) 0.0005(15) 0.0074(14) -0.0027(15)
C113 0.051(2) 0.045(2) 0.046(2) 0.0098(18) -0.0050(17) 0.0030(17)
C114 0.0343(18) 0.058(2) 0.058(2) 0.0082(18) -0.0039(17) -0.014(2)
C115 0.0355(17) 0.058(2) 0.058(2) -0.0098(17) 0.0094(16) -0.007(2)
C116 0.0353(16) 0.046(2) 0.0440(18) -0.0061(16) 0.0079(14) -0.0025(16)
C121 0.0353(16) 0.0287(15) 0.0336(17) 0.0016(13) 0.0144(13) -0.0014(13)
C122 0.0430(19) 0.0414(19) 0.049(2) 0.0038(16) 0.0040(16) -0.0042(16)
C123 0.050(2) 0.055(2) 0.059(2) -0.0112(19) 0.0025(18) -0.018(2)
C124 0.065(2) 0.0357(19) 0.071(3) -0.011(2) 0.021(2) -0.022(2)
C125 0.069(2) 0.0305(19) 0.066(2) 0.0093(18) 0.017(2) -0.0052(18)
C126 0.0421(19) 0.0397(19) 0.046(2) 0.0055(15) 0.0079(16) -0.0052(16)
C131 0.0325(15) 0.0392(18) 0.0349(15) -0.0011(15) 0.0105(12) 0.0021(15)
C132 0.087(3) 0.041(2) 0.059(2) -0.005(2) 0.044(2) -0.0039(18)
C133 0.137(4) 0.057(3) 0.077(3) -0.013(3) 0.076(3) -0.008(2)
C134 0.108(4) 0.068(3) 0.064(3) -0.005(3) 0.051(3) 0.012(2)
C135 0.081(3) 0.047(2) 0.077(3) 0.006(2) 0.041(2) 0.017(2)
C136 0.060(2) 0.0385(19) 0.055(2) 0.0082(17) 0.0294(19) 0.0069(17)
P2 0.0320(4) 0.0273(4) 0.0286(4) 0.0006(3) 0.0079(3) 0.0012(3)
C211 0.0368(17) 0.0363(16) 0.0278(15) 0.0032(14) 0.0064(13) -0.0006(13)
C212 0.058(2) 0.060(2) 0.047(2) -0.013(2) -0.0066(18) 0.0191(19)
C213 0.076(3) 0.086(3) 0.041(2) -0.011(3) -0.013(2) 0.025(2)
C214 0.056(2) 0.087(3) 0.040(2) -0.015(2) -0.0045(17) 0.001(2)
C215 0.049(2) 0.059(2) 0.050(2) -0.0125(19) 0.0036(18) -0.0034(19)
C216 0.045(2) 0.048(2) 0.0402(19) -0.0032(17) 0.0053(16) 0.0029(16)
C221 0.0362(17) 0.0280(16) 0.0389(18) -0.0026(13) 0.0075(14) 0.0050(14)
C222 0.0386(18) 0.0346(17) 0.047(2) -0.0010(15) 0.0074(15) 0.0031(15)
C223 0.061(2) 0.0294(19) 0.071(3) -0.0024(16) 0.012(2) -0.0012(17)
C224 0.088(3) 0.031(2) 0.087(3) -0.007(2) 0.020(3) 0.017(2)
C225 0.099(3) 0.049(2) 0.074(3) -0.006(2) 0.035(3) 0.023(2)
C226 0.071(3) 0.041(2) 0.050(2) 0.0000(19) 0.0215(19) 0.0081(17)
C231 0.0444(17) 0.0372(16) 0.0345(16) 0.0093(17) 0.0184(13) 0.0109(16)
C232 0.052(2) 0.054(2) 0.058(2) 0.0082(18) 0.0243(18) 0.0162(18)
C233 0.051(2) 0.089(4) 0.089(3) 0.017(2) 0.040(2) 0.039(3)
C234 0.099(4) 0.068(3) 0.092(4) 0.039(3) 0.063(3) 0.022(3)
C235 0.108(4) 0.061(3) 0.064(3) 0.023(3) 0.047(3) -0.002(2)
C236 0.068(2) 0.044(2) 0.042(2) 0.0088(19) 0.0224(18) 0.0015(16)
N1 0.0444(16) 0.0454(16) 0.0353(15) 0.0172(13) 0.0121(12) 0.0037(13)
N2 0.0378(15) 0.0464(16) 0.0313(14) 0.0102(13) 0.0090(11) 0.0033(12)
C1 0.058(2) 0.043(2) 0.045(2) 0.0169(18) 0.0098(17) 0.0024(17)
C2 0.071(3) 0.056(2) 0.040(2) 0.023(2) 0.0158(18) 0.0165(18)
C3 0.0454(19) 0.046(2) 0.0381(18) 0.0177(16) 0.0075(15) 0.0056(16)
C4 0.046(2) 0.087(3) 0.061(3) 0.007(2) 0.0016(19) -0.003(2)
C5 0.102(4) 0.064(3) 0.066(3) 0.039(3) 0.022(3) 0.020(2)

loop_
_atom_type_symbol
_atom_type_description
_atom_type_scat_dispersion_real
_atom_type_scat_dispersion_imag
_atom_type_scat_source
C C 0.0033 0.0016 'International Tables Vol C Tables 4.2.6.8 and 6.1.1.4'
H H 0.0000 0.0000 'International Tables Vol C Tables 4.2.6.8 and 6.1.1.4'
Cl Cl 0.1484 0.1585 'International Tables Vol C Tables 4.2.6.8 and 6.1.1.4'
N N 0.0061 0.0033 'International Tables Vol C Tables 4.2.6.8 and 6.1.1.4'
P P 0.1023 0.0942 'International Tables Vol C Tables 4.2.6.8 and 6.1.1.4'
Ru Ru -1.2594 0.8363 'International Tables Vol C Tables 4.2.6.8 and 6.1.1.4'

loop_
_geom_angle_atom_site_label_1
_geom_angle_atom_site_label_2
_geom_angle_atom_site_label_3
_geom_angle_site_symmetry_1
_geom_angle_site_symmetry_3
_geom_angle
_geom_angle_publ_flag
N1 Ru1 N2 . . 82.35(9) ?
N1 Ru1 P1 . . 170.31(7) ?
N2 Ru1 P1 . . 89.14(7) ?
N1 Ru1 P2 . . 90.54(7) ?
N2 Ru1 P2 . . 168.90(7) ?
P1 Ru1 P2 . . 98.55(3) ?
N1 Ru1 Cl2 . . 83.77(8) ?
N2 Ru1 Cl2 . . 90.48(8) ?
P1 Ru1 Cl2 . . 91.70(3) ?
P2 Ru1 Cl2 . . 97.25(3) ?
N1 Ru1 Cl1 . . 83.92(8) ?
N2 Ru1 Cl1 . . 81.99(8) ?
P1 Ru1 Cl1 . . 99.54(3) ?
P2 Ru1 Cl1 . . 88.81(3) ?
Cl2 Ru1 Cl1 . . 166.33(3) ?
C111 P1 C121 . . 104.52(14) ?
C111 P1 C131 . . 99.29(13) ?
C121 P1 C131 . . 97.63(14) ?
C111 P1 Ru1 . . 119.59(9) ?
C121 P1 Ru1 . . 117.61(10) ?
C131 P1 Ru1 . . 114.61(10) ?
C112 C111 C116 . . 118.3(3) ?
C112 C111 P1 . . 120.5(2) ?
C116 C111 P1 . . 121.1(2) ?
C113 C112 C111 . . 120.5(3) ?
C113 C112 H11A . . 119.8 ?
C111 C112 H11A . . 119.8 ?
C114 C113 C112 . . 120.5(3) ?
C114 C113 H11B . . 119.8 ?
C112 C113 H11B . . 119.8 ?
C115 C114 C113 . . 119.7(3) ?
C115 C114 H11C . . 120.1 ?
C113 C114 H11C . . 120.1 ?
C114 C115 C116 . . 120.6(3) ?
C114 C115 H11D . . 119.7 ?
C116 C115 H11D . . 119.7 ?
C115 C116 C111 . . 120.5(3) ?
C115 C116 H11E . . 119.8 ?
C111 C116 H11E . . 119.8 ?
C126 C121 C122 . . 117.7(3) ?
C126 C121 P1 . . 125.9(2) ?
C122 C121 P1 . . 116.5(2) ?
C123 C122 C121 . . 120.9(3) ?
C123 C122 H12A . . 119.6 ?
C121 C122 H12A . . 119.6 ?
C124 C123 C122 . . 120.5(3) ?
C124 C123 H12B . . 119.8 ?
C122 C123 H12B . . 119.8 ?
C123 C124 C125 . . 120.0(3) ?
C123 C124 H12C . . 120.0 ?
C125 C124 H12C . . 120.0 ?
C124 C125 C126 . . 119.8(3) ?
C124 C125 H12D . . 120.1 ?
C126 C125 H12D . . 120.1 ?
C121 C126 C125 . . 121.1(3) ?
C121 C126 H12E . . 119.4 ?
C125 C126 H12E . . 119.4 ?
C132 C131 C136 . . 116.9(3) ?
C132 C131 P1 . . 121.2(3) ?
C136 C131 P1 . . 121.7(2) ?
C131 C132 C133 . . 121.8(4) ?
C131 C132 H13A . . 119.1 ?
C133 C132 H13A . . 119.1 ?
C134 C133 C132 . . 120.0(4) ?
C134 C133 H13B . . 120.0 ?
C132 C133 H13B . . 120.0 ?
C135 C134 C133 . . 119.7(4) ?
C135 C134 H13C . . 120.1 ?
C133 C134 H13C . . 120.1 ?
C134 C135 C136 . . 120.0(4) ?
C134 C135 H13D . . 120.0 ?
C136 C135 H13D . . 120.0 ?
C135 C136 C131 . . 121.5(3) ?
C135 C136 H13E . . 119.2 ?
C131 C136 H13E . . 119.2 ?
C211 P2 C221 . . 101.92(14) ?
C211 P2 C231 . . 99.08(14) ?
C221 P2 C231 . . 101.03(14) ?
C211 P2 Ru1 . . 124.38(10) ?
C221 P2 Ru1 . . 118.04(10) ?
C231 P2 Ru1 . . 108.57(10) ?
C216 C211 C212 . . 117.5(3) ?
C216 C211 P2 . . 119.7(2) ?
C212 C211 P2 . . 122.7(3) ?
C211 C212 C213 . . 120.8(4) ?
C211 C212 H21A . . 119.6 ?
C213 C212 H21A . . 119.6 ?
C214 C213 C212 . . 120.3(4) ?
C214 C213 H21B . . 119.9 ?
C212 C213 H21B . . 119.9 ?
C215 C214 C213 . . 119.6(3) ?
C215 C214 H21C . . 120.2 ?
C213 C214 H21C . . 120.2 ?
C214 C215 C216 . . 120.3(4) ?
C214 C215 H21D . . 119.9 ?
C216 C215 H21D . . 119.9 ?
C215 C216 C211 . . 121.6(3) ?
C215 C216 H21E . . 119.2 ?
C211 C216 H21E . . 119.2 ?
C222 C221 C226 . . 117.9(3) ?
C222 C221 P2 . . 119.1(2) ?
C226 C221 P2 . . 122.9(3) ?
C223 C222 C221 . . 121.2(3) ?
C223 C222 H22A . . 119.4 ?
C221 C222 H22A . . 119.4 ?
C224 C223 C222 . . 120.2(4) ?
C224 C223 H22B . . 119.9 ?
C222 C223 H22B . . 119.9 ?
C223 C224 C225 . . 119.6(4) ?
C223 C224 H22C . . 120.2 ?
C225 C224 H22C . . 120.2 ?
C224 C225 C226 . . 120.8(4) ?
C224 C225 H22D . . 119.6 ?
C226 C225 H22D . . 119.6 ?
C225 C226 C221 . . 120.3(4) ?
C225 C226 H22E . . 119.8 ?
C221 C226 H22E . . 119.8 ?
C236 C231 C232 . . 118.6(3) ?
C236 C231 P2 . . 120.8(3) ?
C232 C231 P2 . . 119.7(3) ?
C231 C232 C233 . . 119.7(4) ?
C231 C232 H23A . . 120.1 ?
C233 C232 H23A . . 120.1 ?
C234 C233 C232 . . 120.3(4) ?
C234 C233 H23B . . 119.8 ?
C232 C233 H23B . . 119.8 ?
C235 C234 C233 . . 120.1(4) ?
C235 C234 H23C . . 120.0 ?
C233 C234 H23C . . 120.0 ?
C234 C235 C236 . . 120.5(4) ?
C234 C235 H23D . . 119.7 ?
C236 C235 H23D . . 119.7 ?
C235 C236 C231 . . 120.8(4) ?
C235 C236 H23E . . 119.6 ?
C231 C236 H23E . . 119.6 ?
C1 N1 Ru1 . . 123.7(2) ?
C1 N1 H1N1 . . 106.4 ?
Ru1 N1 H1N1 . . 106.4 ?
C1 N1 H2N1 . . 106.4 ?
Ru1 N1 H2N1 . . 106.4 ?
H1N1 N1 H2N1 . . 106.5 ?
C2 N2 Ru1 . . 123.7(2) ?
C2 N2 H1N2 . . 106.4 ?
Ru1 N2 H1N2 . . 106.4 ?
C2 N2 H2N2 . . 106.4 ?
Ru1 N2 H2N2 . . 106.4 ?
H1N2 N2 H2N2 . . 106.5 ?
N1 C1 C3 . . 114.7(3) ?
N1 C1 H1B . . 108.6 ?
C3 C1 H1B . . 108.6 ?
N1 C1 H1C . . 108.6 ?
C3 C1 H1C . . 108.6 ?
H1B C1 H1C . . 107.6 ?
N2 C2 C3 . . 116.1(3) ?
N2 C2 H2B . . 108.3 ?
C3 C2 H2B . . 108.3 ?
N2 C2 H2C . . 108.3 ?
C3 C2 H2C . . 108.3 ?
H2B C2 H2C . . 107.4 ?
C4 C3 C2 . . 112.3(3) ?
C4 C3 C1 . . 110.9(3) ?
C2 C3 C1 . . 111.0(3) ?
C4 C3 C5 . . 109.6(3) ?
C2 C3 C5 . . 106.1(3) ?
C1 C3 C5 . . 106.7(3) ?
C3 C4 H4A . . 109.5 ?
C3 C4 H4B . . 109.5 ?
H4A C4 H4B . . 109.5 ?
C3 C4 H4C . . 109.5 ?
H4A C4 H4C . . 109.5 ?
H4B C4 H4C . . 109.5 ?
C3 C5 H5A . . 109.5 ?
C3 C5 H5B . . 109.5 ?
H5A C5 H5B . . 109.5 ?
C3 C5 H5C . . 109.5 ?
H5A C5 H5C . . 109.5 ?
H5B C5 H5C . . 109.5 ?

loop_
_geom_bond_atom_site_label_1
_geom_bond_atom_site_label_2
_geom_bond_site_symmetry_2
_geom_bond_distance
_geom_bond_publ_flag
Ru1 N1 . 2.184(2) ?
Ru1 N2 . 2.185(2) ?
Ru1 P1 . 2.3120(8) ?
Ru1 P2 . 2.3370(8) ?
Ru1 Cl2 . 2.4114(8) ?
Ru1 Cl1 . 2.4131(8) ?
P1 C111 . 1.845(3) ?
P1 C121 . 1.849(3) ?
P1 C131 . 1.863(3) ?
C111 C112 . 1.387(4) ?
C111 C116 . 1.390(4) ?
C112 C113 . 1.386(4) ?
C112 H11A . 0.9300 ?
C113 C114 . 1.370(5) ?
C113 H11B . 0.9300 ?
C114 C115 . 1.366(5) ?
C114 H11C . 0.9300 ?
C115 C116 . 1.384(4) ?
C115 H11D . 0.9300 ?
C116 H11E . 0.9300 ?
C121 C126 . 1.377(4) ?
C121 C122 . 1.388(4) ?
C122 C123 . 1.382(5) ?
C122 H12A . 0.9300 ?
C123 C124 . 1.356(5) ?
C123 H12B . 0.9300 ?
C124 C125 . 1.368(5) ?
C124 H12C . 0.9300 ?
C125 C126 . 1.391(5) ?
C125 H12D . 0.9300 ?
C126 H12E . 0.9300 ?
C131 C132 . 1.378(4) ?
C131 C136 . 1.387(4) ?
C132 C133 . 1.380(5) ?
C132 H13A . 0.9300 ?
C133 C134 . 1.369(6) ?
C133 H13B . 0.9300 ?
C134 C135 . 1.363(5) ?
C134 H13C . 0.9300 ?
C135 C136 . 1.386(5) ?
C135 H13D . 0.9300 ?
C136 H13E . 0.9300 ?
P2 C211 . 1.843(3) ?
P2 C221 . 1.846(3) ?
P2 C231 . 1.849(3) ?
C211 C216 . 1.383(4) ?
C211 C212 . 1.385(4) ?
C212 C213 . 1.389(5) ?
C212 H21A . 0.9300 ?
C213 C214 . 1.374(6) ?
C213 H21B . 0.9300 ?
C214 C215 . 1.362(5) ?
C214 H21C . 0.9300 ?
C215 C216 . 1.379(5) ?
C215 H21D . 0.9300 ?
C216 H21E . 0.9300 ?
C221 C222 . 1.385(4) ?
C221 C226 . 1.400(4) ?
C222 C223 . 1.381(4) ?
C222 H22A . 0.9300 ?
C223 C224 . 1.371(5) ?
C223 H22B . 0.9300 ?
C224 C225 . 1.374(6) ?
C224 H22C . 0.9300 ?
C225 C226 . 1.376(5) ?
C225 H22D . 0.9300 ?
C226 H22E . 0.9300 ?
C231 C236 . 1.387(5) ?
C231 C232 . 1.391(5) ?
C232 C233 . 1.393(5) ?
C232 H23A . 0.9300 ?
C233 C234 . 1.371(7) ?
C233 H23B . 0.9300 ?
C234 C235 . 1.361(7) ?
C234 H23C . 0.9300 ?
C235 C236 . 1.375(5) ?
C235 H23D . 0.9300 ?
C236 H23E . 0.9300 ?
N1 C1 . 1.461(4) ?
N1 H1N1 . 0.9000 ?
N1 H2N1 . 0.9000 ?
N2 C2 . 1.453(4) ?
N2 H1N2 . 0.9000 ?
N2 H2N2 . 0.9000 ?
C1 C3 . 1.520(4) ?
C1 H1B . 0.9700 ?
C1 H1C . 0.9700 ?
C2 C3 . 1.514(5) ?
C2 H2B . 0.9700 ?
C2 H2C . 0.9700 ?
C3 C4 . 1.502(5) ?
C3 C5 . 1.527(5) ?
C4 H4A . 0.9600 ?
C4 H4B . 0.9600 ?
C4 H4C . 0.9600 ?
C5 H5A . 0.9600 ?
C5 H5B . 0.9600 ?
C5 H5C . 0.9600 ?
